data_7039918
loop_
_publ_author_name
'Aloisi, Alicia'
'Berthet, Jean-Claude'
'Genre, Caroline'
'Thu\'ery, Pierre'
'Cantat, Thibault'

_publ_section_title
;
 Complexes of the tripodal phosphine ligands PhSi(XPPh2)3 (X = CH2, O):
 synthesis, structure and catalytic activity in the hydroboration of CO2.
;
_journal_issue 37
_journal_name_full 'Dalton transactions (Cambridge, England : 2003)'
_journal_page_first 14774
_journal_page_last 14788
_journal_paper_doi 10.1039/c6dt02135b
_journal_volume 45
_journal_year 2016
_chemical_formula_sum 'C46 H43 Cu I O4 P3 Si'
_chemical_formula_weight 971.24
_space_group_crystal_system orthorhombic
_space_group_IT_number 61
_space_group_name_Hall '-P 2ac 2ab'
_space_group_name_H-M_alt 'P b c a'
_symmetry_space_group_name_Hall '-P 2ac 2ab'
_symmetry_space_group_name_H-M 'P b c a'
_atom_sites_solution_hydrogens geom
_audit_creation_method SHELXL-2014
_audit_update_record
;
2016-06-21 deposited with the CCDC.
2016-07-15 downloaded from the CCDC.
;
_cell_angle_alpha 90
_cell_angle_beta 90
_cell_angle_gamma 90
_cell_formula_units_Z 8
_cell_length_a 19.0061(3)
_cell_length_b 21.5469(5)
_cell_length_c 21.4927(5)
_cell_measurement_reflns_used 284218
_cell_measurement_temperature 150(2)
_cell_measurement_theta_max 28.70
_cell_measurement_theta_min 2.37
_cell_volume 8801.7(3)
_computing_cell_refinement 'HKL2000 (Otwinowski & Minor, 1997)'
_computing_data_collection 'COLLECT (Nonius, 1998)'
_computing_data_reduction 'HKL2000 (Otwinowski & Minor, 1997)'
_computing_molecular_graphics 'SHELXTL (Sheldrick, 2008)'
_computing_publication_material 'SHELXTL (Sheldrick, 2008); PLATON (Spek, 2003)'
_computing_structure_refinement 'SHELXL (Sheldrick, 2015)'
_computing_structure_solution 'SHELXT (Sheldrick, 2015)'
_diffrn_ambient_temperature 150(2)
_diffrn_measured_fraction_theta_full 0.997
_diffrn_measured_fraction_theta_max 0.998
_diffrn_measurement_device_type 'Nonius Kappa-CCD area-detector diffractometer'
_diffrn_measurement_method 'two \f and six \w scans with 2\% steps (458 frames)'
_diffrn_radiation_monochromator graphite
_diffrn_radiation_source 'fine-focus sealed tube'
_diffrn_radiation_type MoK\a
_diffrn_radiation_wavelength 0.71073
_diffrn_reflns_av_R_equivalents 0.0156
_diffrn_reflns_av_unetI/netI 0.0228
_diffrn_reflns_Laue_measured_fraction_full 0.997
_diffrn_reflns_Laue_measured_fraction_max 0.998
_diffrn_reflns_limit_h_max 25
_diffrn_reflns_limit_h_min -25
_diffrn_reflns_limit_k_max 29
_diffrn_reflns_limit_k_min -29
_diffrn_reflns_limit_l_max 29
_diffrn_reflns_limit_l_min -29
_diffrn_reflns_number 284218
_diffrn_reflns_point_group_measured_fraction_full 0.997
_diffrn_reflns_point_group_measured_fraction_max 0.998
_diffrn_reflns_theta_full 25.242
_diffrn_reflns_theta_max 28.699
_diffrn_reflns_theta_min 2.371
_diffrn_standards_decay_% 0
_diffrn_standards_interval_time 0
_diffrn_standards_number 0
_exptl_absorpt_coefficient_mu 1.376
_exptl_absorpt_correction_T_max 0.825
_exptl_absorpt_correction_T_min 0.668
_exptl_absorpt_correction_type multi-scan
_exptl_absorpt_process_details 'SCALEPACK (Otwinowski & Minor, 1997)'
_exptl_crystal_colour colourless
_exptl_crystal_density_diffrn 1.466
_exptl_crystal_description parallelepiped
_exptl_crystal_F_000 3936
_exptl_crystal_size_max 0.20
_exptl_crystal_size_mid 0.17
_exptl_crystal_size_min 0.14
_refine_diff_density_max 1.017
_refine_diff_density_min -0.736
_refine_diff_density_rms 0.062
_refine_ls_extinction_method none
_refine_ls_goodness_of_fit_ref 1.059
_refine_ls_hydrogen_treatment constr
_refine_ls_matrix_type full
_refine_ls_number_parameters 505
_refine_ls_number_reflns 11344
_refine_ls_number_restraints 4
_refine_ls_restrained_S_all 1.061
_refine_ls_R_factor_all 0.0487
_refine_ls_R_factor_gt 0.0349
_refine_ls_shift/su_max 0.002
_refine_ls_shift/su_mean 0.000
_refine_ls_structure_factor_coef Fsqd
_refine_ls_weighting_details 'w=1/[\s^2^(Fo^2^)+(0.0493P)^2^+3.9672P] where P=(Fo^2^+2Fc^2^)/3'
_refine_ls_weighting_scheme calc
_refine_ls_wR_factor_gt 0.0927
_refine_ls_wR_factor_ref 0.0977
_reflns_Friedel_coverage 0.000
_reflns_number_gt 8933
_reflns_number_total 11344
_reflns_threshold_expression 'I > 2\s(I)'
_cod_data_source_file c6dt02135b2.cif
_cod_data_source_block 5prime-THF
_cod_depositor_comments 'Adding full bibliography for 7039913--7039920.cif.'
_cod_original_cell_volume 8801.8(3)
_cod_database_code 7039918
_shelx_space_group_comment
;
The symmetry employed for this shelxl refinement is uniquely defined
by the following loop, which should always be used as a source of
symmetry information in preference to the above space-group names.
They are only intended as comments.
;
_shelxl_version_number 2014-3

loop_
_space_group_symop_operation_xyz
'x, y, z'
'-x+1/2, -y, z+1/2'
'-x, y+1/2, -z+1/2'
'x+1/2, -y+1/2, -z'
'-x, -y, -z'
'x-1/2, y, -z-1/2'
'x, -y-1/2, z-1/2'
'-x-1/2, y-1/2, z'

loop_
_atom_site_label
_atom_site_type_symbol
_atom_site_fract_x
_atom_site_fract_y
_atom_site_fract_z
_atom_site_U_iso_or_equiv
_atom_site_adp_type
_atom_site_occupancy
_atom_site_site_symmetry_order
_atom_site_calc_flag
_atom_site_refinement_flags_posn
_atom_site_refinement_flags_adp
Cu1 Cu 0.37259(2) 0.22196(2) 0.61392(2) 0.03599(8) Uani 1 1 d . .
I1 I 0.29237(2) 0.15087(2) 0.67680(2) 0.05191(7) Uani 1 1 d . .
P1 P 0.43654(3) 0.29466(3) 0.66614(3) 0.03457(12) Uani 1 1 d . .
P2 P 0.46354(3) 0.18256(3) 0.55735(3) 0.03792(13) Uani 1 1 d . .
P3 P 0.33094(3) 0.28679(3) 0.53907(3) 0.03969(14) Uani 1 1 d . .
Si1 Si 0.48019(3) 0.31565(3) 0.53911(3) 0.03338(13) Uani 1 1 d . .
O1 O 0.48899(8) 0.32709(7) 0.61447(7) 0.0375(3) Uani 1 1 d . .
O2 O 0.50004(9) 0.24317(7) 0.52357(7) 0.0403(4) Uani 1 1 d . .
O3 O 0.39852(9) 0.33005(8) 0.51912(8) 0.0438(4) Uani 1 1 d . .
O4 O 0.3496(3) 0.44141(16) 0.3855(2) 0.1460(15) Uani 1 1 d D .
C1 C 0.38853(14) 0.36151(11) 0.69515(10) 0.0398(5) Uani 1 1 d . .
C2 C 0.42208(17) 0.41741(12) 0.70698(13) 0.0560(7) Uani 1 1 d . .
H2 H 0.4718 0.4205 0.7032 0.067 Uiso 1 1 calc R U
C3 C 0.3827(2) 0.46877(14) 0.72429(15) 0.0745(10) Uani 1 1 d . .
H3 H 0.4055 0.5071 0.7327 0.089 Uiso 1 1 calc R U
C4 C 0.3103(2) 0.46430(15) 0.72931(15) 0.0719(10) Uani 1 1 d . .
H4 H 0.2833 0.4999 0.7398 0.086 Uiso 1 1 calc R U
C5 C 0.27705(19) 0.40821(16) 0.71909(14) 0.0640(8) Uani 1 1 d . .
H5 H 0.2275 0.4048 0.7238 0.077 Uiso 1 1 calc R U
C6 C 0.31652(15) 0.35724(13) 0.70193(12) 0.0492(6) Uani 1 1 d . .
H6 H 0.2938 0.3187 0.6947 0.059 Uiso 1 1 calc R U
C7 C 0.49742(13) 0.27458(10) 0.72774(10) 0.0389(5) Uani 1 1 d . .
C8 C 0.46915(15) 0.24441(12) 0.77940(12) 0.0487(6) Uani 1 1 d . .
H8 H 0.4196 0.2397 0.7832 0.058 Uiso 1 1 calc R U
C9 C 0.51356(18) 0.22131(13) 0.82531(12) 0.0546(7) Uani 1 1 d . .
H9 H 0.4943 0.2011 0.8607 0.066 Uiso 1 1 calc R U
C10 C 0.58538(18) 0.22763(14) 0.81961(14) 0.0594(8) Uani 1 1 d . .
H10 H 0.6156 0.2110 0.8506 0.071 Uiso 1 1 calc R U
C11 C 0.61338(17) 0.25786(15) 0.76920(15) 0.0634(8) Uani 1 1 d . .
H11 H 0.6629 0.2628 0.7659 0.076 Uiso 1 1 calc R U
C12 C 0.56941(15) 0.28144(13) 0.72271(13) 0.0513(6) Uani 1 1 d . .
H12 H 0.5890 0.3021 0.6877 0.062 Uiso 1 1 calc R U
C13 C 0.53608(14) 0.14985(10) 0.60063(11) 0.0418(5) Uani 1 1 d . .
C14 C 0.52632(18) 0.13563(12) 0.66306(13) 0.0536(7) Uani 1 1 d . .
H14 H 0.4809 0.1397 0.6811 0.064 Uiso 1 1 calc R U
C15 C 0.5818(2) 0.11577(14) 0.69883(15) 0.0711(10) Uani 1 1 d . .
H15 H 0.5748 0.1070 0.7417 0.085 Uiso 1 1 calc R U
C16 C 0.6470(2) 0.10852(15) 0.67310(18) 0.0755(11) Uani 1 1 d . .
H16 H 0.6851 0.0951 0.6983 0.091 Uiso 1 1 calc R U
C17 C 0.65788(17) 0.12051(14) 0.61094(18) 0.0671(8) Uani 1 1 d . .
H17 H 0.7031 0.1144 0.5931 0.081 Uiso 1 1 calc R U
C18 C 0.60245(15) 0.14165(13) 0.57421(14) 0.0536(6) Uani 1 1 d . .
H18 H 0.6098 0.1504 0.5314 0.064 Uiso 1 1 calc R U
C19 C 0.45324(13) 0.13079(11) 0.49158(11) 0.0418(5) Uani 1 1 d . .
C20 C 0.46039(16) 0.14992(13) 0.43085(12) 0.0529(7) Uani 1 1 d . .
H20 H 0.4741 0.1914 0.4222 0.063 Uiso 1 1 calc R U
C21 C 0.44780(18) 0.10908(15) 0.38201(13) 0.0643(8) Uani 1 1 d . .
H21 H 0.4530 0.1225 0.3402 0.077 Uiso 1 1 calc R U
C22 C 0.42769(19) 0.04883(15) 0.39480(15) 0.0688(9) Uani 1 1 d . .
H22 H 0.4193 0.0205 0.3617 0.083 Uiso 1 1 calc R U
C23 C 0.4199(3) 0.03006(15) 0.45473(17) 0.0867(12) Uani 1 1 d . .
H23 H 0.4056 -0.0113 0.4633 0.104 Uiso 1 1 calc R U
C24 C 0.4327(2) 0.07039(14) 0.50334(15) 0.0782(11) Uani 1 1 d . .
H24 H 0.4273 0.0566 0.5450 0.094 Uiso 1 1 calc R U
C25 C 0.30537(12) 0.25320(13) 0.46541(11) 0.0438(5) Uani 1 1 d . .
C26 C 0.28564(17) 0.19102(16) 0.46453(15) 0.0658(8) Uani 1 1 d . .
H26 H 0.2869 0.1675 0.5019 0.079 Uiso 1 1 calc R U
C27 C 0.2643(2) 0.16318(19) 0.40967(18) 0.0811(11) Uani 1 1 d . .
H27 H 0.2505 0.1208 0.4093 0.097 Uiso 1 1 calc R U
C28 C 0.26305(19) 0.1975(2) 0.35545(16) 0.0741(9) Uani 1 1 d . .
H28 H 0.2475 0.1787 0.3179 0.089 Uiso 1 1 calc R U
C29 C 0.28399(18) 0.25825(18) 0.35511(14) 0.0695(9) Uani 1 1 d . .
H29 H 0.2837 0.2811 0.3173 0.083 Uiso 1 1 calc R U
C30 C 0.30573(16) 0.28669(15) 0.41009(13) 0.0560(7) Uani 1 1 d . .
H30 H 0.3207 0.3287 0.4098 0.067 Uiso 1 1 calc R U
C31 C 0.26406(13) 0.34485(12) 0.55355(12) 0.0445(6) Uani 1 1 d . .
C32 C 0.27248(16) 0.40766(13) 0.54085(14) 0.0556(7) Uani 1 1 d . .
H32 H 0.3143 0.4221 0.5216 0.067 Uiso 1 1 calc R U
C33 C 0.21986(18) 0.44877(15) 0.55632(17) 0.0682(8) Uani 1 1 d . .
H33 H 0.2257 0.4917 0.5478 0.082 Uiso 1 1 calc R U
C34 C 0.15853(17) 0.42813(16) 0.58418(15) 0.0664(8) Uani 1 1 d . .
H34 H 0.1223 0.4568 0.5942 0.080 Uiso 1 1 calc R U
C35 C 0.15011(16) 0.36678(16) 0.59720(15) 0.0621(8) Uani 1 1 d . .
H35 H 0.1082 0.3527 0.6167 0.075 Uiso 1 1 calc R U
C36 C 0.20253(14) 0.32485(14) 0.58212(13) 0.0525(6) Uani 1 1 d . .
H36 H 0.1964 0.2821 0.5914 0.063 Uiso 1 1 calc R U
C37 C 0.53720(13) 0.36721(11) 0.49409(10) 0.0380(5) Uani 1 1 d . .
C38 C 0.51047(17) 0.41905(17) 0.46504(19) 0.0809(12) Uani 1 1 d . .
H38 H 0.4618 0.4282 0.4687 0.097 Uiso 1 1 calc R U
C39 C 0.55371(19) 0.4584(2) 0.4302(2) 0.0971(15) Uani 1 1 d . .
H39 H 0.5348 0.4951 0.4123 0.117 Uiso 1 1 calc R U
C40 C 0.62228(16) 0.44439(15) 0.42203(14) 0.0622(8) Uani 1 1 d . .
H40 H 0.6513 0.4708 0.3977 0.075 Uiso 1 1 calc R U
C41 C 0.64989(16) 0.39234(15) 0.44874(16) 0.0651(8) Uani 1 1 d . .
H41 H 0.6981 0.3823 0.4426 0.078 Uiso 1 1 calc R U
C42 C 0.60735(15) 0.35382(14) 0.48504(15) 0.0570(7) Uani 1 1 d . .
H42 H 0.6271 0.3179 0.5038 0.068 Uiso 1 1 calc R U
C43 C 0.3806(5) 0.4332(3) 0.3269(3) 0.150(3) Uani 1 1 d D .
H43A H 0.3504 0.4053 0.3020 0.180 Uiso 1 1 calc R U
H43B H 0.4265 0.4122 0.3326 0.180 Uiso 1 1 calc R U
C44 C 0.3923(3) 0.4918(2) 0.2909(3) 0.143(2) Uani 1 1 d D .
H44A H 0.3611 0.4947 0.2541 0.172 Uiso 1 1 calc R U
H44B H 0.4419 0.4967 0.2778 0.172 Uiso 1 1 calc R U
C45 C 0.3716(3) 0.53845(19) 0.3420(2) 0.1034(14) Uani 1 1 d D .
H45A H 0.4142 0.5554 0.3622 0.124 Uiso 1 1 calc R U
H45B H 0.3446 0.5733 0.3238 0.124 Uiso 1 1 calc R U
C46 C 0.3271(3) 0.50399(19) 0.3889(3) 0.138(2) Uani 1 1 d D .
H46A H 0.3346 0.5208 0.4313 0.165 Uiso 1 1 calc R U
H46B H 0.2766 0.5075 0.3784 0.165 Uiso 1 1 calc R U

loop_
_atom_site_aniso_label
_atom_site_aniso_U_11
_atom_site_aniso_U_22
_atom_site_aniso_U_33
_atom_site_aniso_U_23
_atom_site_aniso_U_13
_atom_site_aniso_U_12
Cu1 0.03938(15) 0.03785(15) 0.03074(14) 0.00177(10) 0.00123(11) -0.00503(11)
I1 0.05073(11) 0.06164(12) 0.04336(10) 0.01105(7) 0.00380(7) -0.01584(8)
P1 0.0392(3) 0.0353(3) 0.0292(3) -0.0010(2) 0.0007(2) -0.0020(2)
P2 0.0473(3) 0.0335(3) 0.0330(3) -0.0021(2) 0.0059(2) -0.0056(2)
P3 0.0355(3) 0.0483(3) 0.0352(3) 0.0082(2) -0.0024(2) -0.0057(3)
Si1 0.0358(3) 0.0336(3) 0.0307(3) 0.0019(2) 0.0007(2) -0.0041(2)
O1 0.0403(9) 0.0396(8) 0.0326(8) -0.0018(6) 0.0019(6) -0.0066(7)
O2 0.0503(9) 0.0333(8) 0.0372(8) -0.0011(6) 0.0086(7) -0.0041(7)
O3 0.0365(8) 0.0492(9) 0.0458(9) 0.0139(7) -0.0038(7) -0.0065(7)
O4 0.179(4) 0.097(3) 0.163(4) 0.006(3) -0.019(3) 0.013(3)
C1 0.0543(14) 0.0374(11) 0.0278(10) 0.0000(9) 0.0028(10) 0.0039(10)
C2 0.0718(19) 0.0440(14) 0.0523(15) -0.0037(12) 0.0109(14) -0.0016(13)
C3 0.124(3) 0.0378(14) 0.0622(19) -0.0040(13) 0.021(2) 0.0056(17)
C4 0.104(3) 0.0584(19) 0.0530(17) 0.0020(14) 0.0179(17) 0.0323(18)
C5 0.0699(19) 0.076(2) 0.0460(15) -0.0010(14) 0.0084(14) 0.0247(16)
C6 0.0554(15) 0.0532(15) 0.0389(13) -0.0027(11) 0.0042(12) 0.0086(12)
C7 0.0489(13) 0.0350(11) 0.0328(11) -0.0049(9) -0.0042(10) -0.0011(10)
C8 0.0566(15) 0.0505(14) 0.0390(13) 0.0002(11) -0.0011(11) 0.0007(12)
C9 0.080(2) 0.0483(15) 0.0354(13) 0.0027(11) -0.0072(13) 0.0001(14)
C10 0.072(2) 0.0552(16) 0.0514(16) -0.0029(12) -0.0251(14) 0.0025(14)
C11 0.0547(17) 0.0714(19) 0.0641(18) 0.0060(15) -0.0200(14) -0.0062(15)
C12 0.0497(15) 0.0552(16) 0.0490(14) 0.0046(12) -0.0100(12) -0.0066(12)
C13 0.0534(14) 0.0315(11) 0.0406(12) -0.0048(9) -0.0001(11) -0.0037(10)
C14 0.082(2) 0.0361(12) 0.0427(14) 0.0020(10) 0.0049(13) 0.0106(13)
C15 0.115(3) 0.0463(16) 0.0514(16) 0.0022(13) -0.0110(18) 0.0242(18)
C16 0.092(3) 0.0483(17) 0.086(3) -0.0066(16) -0.041(2) 0.0086(17)
C17 0.0514(17) 0.0550(17) 0.095(3) -0.0056(17) -0.0136(17) -0.0023(14)
C18 0.0529(16) 0.0518(15) 0.0560(16) -0.0038(12) 0.0013(13) -0.0103(12)
C19 0.0480(14) 0.0392(12) 0.0383(12) -0.0061(9) 0.0033(10) -0.0049(10)
C20 0.0694(18) 0.0508(15) 0.0384(13) -0.0069(11) 0.0068(12) -0.0132(13)
C21 0.082(2) 0.0706(19) 0.0398(14) -0.0135(13) 0.0041(14) -0.0154(16)
C22 0.084(2) 0.0646(19) 0.0576(18) -0.0275(15) -0.0024(16) -0.0107(17)
C23 0.146(4) 0.0479(17) 0.067(2) -0.0094(15) -0.005(2) -0.033(2)
C24 0.138(3) 0.0488(16) 0.0474(16) -0.0046(13) 0.0001(19) -0.0285(19)
C25 0.0323(11) 0.0615(15) 0.0375(12) 0.0042(11) -0.0004(9) -0.0018(11)
C26 0.0663(19) 0.077(2) 0.0544(17) 0.0051(15) -0.0094(14) -0.0292(16)
C27 0.083(3) 0.087(2) 0.074(2) -0.0108(19) -0.014(2) -0.031(2)
C28 0.066(2) 0.101(3) 0.0552(19) -0.0205(18) -0.0069(16) 0.0015(19)
C29 0.072(2) 0.099(3) 0.0375(15) 0.0040(16) 0.0031(14) 0.0204(19)
C30 0.0605(17) 0.0679(18) 0.0396(13) 0.0065(13) 0.0010(12) 0.0114(14)
C31 0.0368(12) 0.0567(15) 0.0398(12) 0.0077(11) -0.0053(10) -0.0002(11)
C32 0.0505(15) 0.0561(16) 0.0601(17) 0.0100(13) -0.0001(13) 0.0003(13)
C33 0.068(2) 0.0555(17) 0.081(2) 0.0103(16) -0.0047(17) 0.0081(15)
C34 0.0566(18) 0.080(2) 0.0629(18) 0.0058(16) -0.0035(15) 0.0213(16)
C35 0.0462(15) 0.081(2) 0.0587(17) 0.0144(15) 0.0033(13) 0.0067(15)
C36 0.0452(15) 0.0629(17) 0.0495(15) 0.0113(13) 0.0028(12) -0.0001(12)
C37 0.0413(12) 0.0388(11) 0.0338(11) 0.0018(9) 0.0007(9) -0.0070(9)
C38 0.0476(16) 0.082(2) 0.113(3) 0.058(2) 0.0131(18) 0.0045(16)
C39 0.060(2) 0.097(3) 0.134(4) 0.079(3) 0.008(2) -0.0035(19)
C40 0.0573(17) 0.075(2) 0.0544(16) 0.0213(15) 0.0022(13) -0.0220(15)
C41 0.0447(15) 0.076(2) 0.075(2) 0.0154(17) 0.0151(14) -0.0070(14)
C42 0.0452(15) 0.0575(16) 0.0681(18) 0.0127(14) 0.0113(13) 0.0026(12)
C43 0.231(8) 0.123(5) 0.096(4) -0.027(3) -0.064(5) 0.017(5)
C44 0.119(4) 0.117(4) 0.195(7) -0.023(5) -0.039(4) -0.025(4)
C45 0.106(3) 0.071(3) 0.133(4) -0.013(3) -0.016(3) 0.009(2)
C46 0.188(6) 0.066(3) 0.159(5) 0.014(3) -0.021(5) 0.002(3)

loop_
_atom_type_symbol
_atom_type_description
_atom_type_scat_dispersion_real
_atom_type_scat_dispersion_imag
_atom_type_scat_source
C C 0.0033 0.0016 'International Tables Vol C Tables 4.2.6.8 and 6.1.1.4'
H H 0.0000 0.0000 'International Tables Vol C Tables 4.2.6.8 and 6.1.1.4'
O O 0.0106 0.0060 'International Tables Vol C Tables 4.2.6.8 and 6.1.1.4'
Si Si 0.0817 0.0704 'International Tables Vol C Tables 4.2.6.8 and 6.1.1.4'
P P 0.1023 0.0942 'International Tables Vol C Tables 4.2.6.8 and 6.1.1.4'
Cu Cu 0.3201 1.2651 'International Tables Vol C Tables 4.2.6.8 and 6.1.1.4'
I I -0.4742 1.8119 'International Tables Vol C Tables 4.2.6.8 and 6.1.1.4'

loop_
_geom_angle_atom_site_label_1
_geom_angle_atom_site_label_2
_geom_angle_atom_site_label_3
_geom_angle
P3 Cu1 P2 96.64(2)
P3 Cu1 P1 96.43(2)
P2 Cu1 P1 96.57(2)
P3 Cu1 I1 122.43(2)
P2 Cu1 I1 120.858(19)
P1 Cu1 I1 118.109(18)
O1 P1 C7 101.98(10)
O1 P1 C1 101.49(10)
C7 P1 C1 105.05(11)
O1 P1 Cu1 106.40(6)
C7 P1 Cu1 122.47(8)
C1 P1 Cu1 116.52(9)
O2 P2 C13 102.41(10)
O2 P2 C19 100.94(10)
C13 P2 C19 104.13(11)
O2 P2 Cu1 105.03(6)
C13 P2 Cu1 116.74(8)
C19 P2 Cu1 124.35(9)
O3 P3 C25 102.04(10)
O3 P3 C31 101.63(11)
C25 P3 C31 103.80(12)
O3 P3 Cu1 105.13(6)
C25 P3 Cu1 117.87(9)
C31 P3 Cu1 123.20(8)
O3 Si1 O2 110.14(9)
O3 Si1 O1 108.99(9)
O2 Si1 O1 108.62(9)
O3 Si1 C37 107.88(10)
O2 Si1 C37 109.53(10)
O1 Si1 C37 111.67(10)
Si1 O1 P1 122.54(10)
Si1 O2 P2 124.61(10)
Si1 O3 P3 124.31(10)
C46 O4 C43 107.1(5)
C6 C1 C2 119.7(2)
C6 C1 P1 118.83(19)
C2 C1 P1 121.4(2)
C3 C2 C1 119.6(3)
C3 C2 H2 120.2
C1 C2 H2 120.2
C4 C3 C2 120.1(3)
C4 C3 H3 119.9
C2 C3 H3 119.9
C5 C4 C3 120.2(3)
C5 C4 H4 119.9
C3 C4 H4 119.9
C6 C5 C4 119.4(3)
C6 C5 H5 120.3
C4 C5 H5 120.3
C1 C6 C5 121.0(3)
C1 C6 H6 119.5
C5 C6 H6 119.5
C12 C7 C8 119.6(2)
C12 C7 P1 123.41(19)
C8 C7 P1 116.58(19)
C9 C8 C7 119.9(3)
C9 C8 H8 120.1
C7 C8 H8 120.1
C10 C9 C8 120.2(3)
C10 C9 H9 119.9
C8 C9 H9 119.9
C11 C10 C9 120.1(3)
C11 C10 H10 119.9
C9 C10 H10 119.9
C10 C11 C12 120.4(3)
C10 C11 H11 119.8
C12 C11 H11 119.8
C7 C12 C11 119.8(3)
C7 C12 H12 120.1
C11 C12 H12 120.1
C14 C13 C18 119.1(3)
C14 C13 P2 118.8(2)
C18 C13 P2 122.0(2)
C15 C14 C13 120.5(3)
C15 C14 H14 119.8
C13 C14 H14 119.8
C16 C15 C14 120.4(3)
C16 C15 H15 119.8
C14 C15 H15 119.8
C15 C16 C17 120.5(3)
C15 C16 H16 119.7
C17 C16 H16 119.7
C16 C17 C18 119.8(3)
C16 C17 H17 120.1
C18 C17 H17 120.1
C17 C18 C13 119.7(3)
C17 C18 H18 120.2
C13 C18 H18 120.2
C20 C19 C24 118.9(2)
C20 C19 P2 123.06(19)
C24 C19 P2 117.9(2)
C19 C20 C21 120.7(3)
C19 C20 H20 119.7
C21 C20 H20 119.7
C22 C21 C20 119.5(3)
C22 C21 H21 120.3
C20 C21 H21 120.3
C23 C22 C21 119.9(3)
C23 C22 H22 120.0
C21 C22 H22 120.0
C22 C23 C24 120.8(3)
C22 C23 H23 119.6
C24 C23 H23 119.6
C23 C24 C19 120.3(3)
C23 C24 H24 119.9
C19 C24 H24 119.9
C30 C25 C26 119.3(3)
C30 C25 P3 122.7(2)
C26 C25 P3 118.0(2)
C27 C26 C25 120.5(3)
C27 C26 H26 119.7
C25 C26 H26 119.7
C28 C27 C26 119.5(3)
C28 C27 H27 120.3
C26 C27 H27 120.3
C29 C28 C27 120.8(3)
C29 C28 H28 119.6
C27 C28 H28 119.6
C28 C29 C30 120.2(3)
C28 C29 H29 119.9
C30 C29 H29 119.9
C25 C30 C29 119.7(3)
C25 C30 H30 120.2
C29 C30 H30 120.2
C36 C31 C32 119.1(3)
C36 C31 P3 116.9(2)
C32 C31 P3 123.9(2)
C33 C32 C31 119.7(3)
C33 C32 H32 120.1
C31 C32 H32 120.1
C32 C33 C34 120.6(3)
C32 C33 H33 119.7
C34 C33 H33 119.7
C35 C34 C33 120.0(3)
C35 C34 H34 120.0
C33 C34 H34 120.0
C34 C35 C36 120.1(3)
C34 C35 H35 119.9
C36 C35 H35 119.9
C35 C36 C31 120.5(3)
C35 C36 H36 119.8
C31 C36 H36 119.8
C38 C37 C42 117.6(2)
C38 C37 Si1 120.9(2)
C42 C37 Si1 121.38(19)
C37 C38 C39 121.2(3)
C37 C38 H38 119.4
C39 C38 H38 119.4
C40 C39 C38 120.2(3)
C40 C39 H39 119.9
C38 C39 H39 119.9
C39 C40 C41 120.0(3)
C39 C40 H40 120.0
C41 C40 H40 120.0
C40 C41 C42 120.0(3)
C40 C41 H41 120.0
C42 C41 H41 120.0
C37 C42 C41 121.0(3)
C37 C42 H42 119.5
C41 C42 H42 119.5
O4 C43 C44 114.8(5)
O4 C43 H43A 108.6
C44 C43 H43A 108.6
O4 C43 H43B 108.6
C44 C43 H43B 108.6
H43A C43 H43B 107.5
C43 C44 C45 98.2(4)
C43 C44 H44A 112.1
C45 C44 H44A 112.1
C43 C44 H44B 112.1
C45 C44 H44B 112.1
H44A C44 H44B 109.8
C46 C45 C44 107.4(4)
C46 C45 H45A 110.2
C44 C45 H45A 110.2
C46 C45 H45B 110.2
C44 C45 H45B 110.2
H45A C45 H45B 108.5
O4 C46 C45 105.3(4)
O4 C46 H46A 110.7
C45 C46 H46A 110.7
O4 C46 H46B 110.7
C45 C46 H46B 110.7
H46A C46 H46B 108.8

loop_
_geom_bond_atom_site_label_1
_geom_bond_atom_site_label_2
_geom_bond_distance
Cu1 P3 2.2728(7)
Cu1 P2 2.2777(7)
Cu1 P1 2.2783(6)
Cu1 I1 2.5491(3)
P1 O1 1.6477(16)
P1 C7 1.811(2)
P1 C1 1.815(2)
P2 O2 1.6474(16)
P2 C13 1.806(3)
P2 C19 1.811(2)
P3 O3 1.6439(17)
P3 C25 1.807(3)
P3 C31 1.810(3)
Si1 O3 1.6403(17)
Si1 O2 1.6410(16)
Si1 O1 1.6469(16)
Si1 C37 1.829(2)
O4 C46 1.416(4)
O4 C43 1.401(7)
C1 C6 1.380(4)
C1 C2 1.386(4)
C2 C3 1.387(4)
C2 H2 0.9500
C3 C4 1.384(5)
C3 H3 0.9500
C4 C5 1.381(5)
C4 H4 0.9500
C5 C6 1.380(4)
C5 H5 0.9500
C6 H6 0.9500
C7 C12 1.380(4)
C7 C8 1.394(3)
C8 C9 1.391(4)
C8 H8 0.9500
C9 C10 1.377(5)
C9 H9 0.9500
C10 C11 1.372(4)
C10 H10 0.9500
C11 C12 1.398(4)
C11 H11 0.9500
C12 H12 0.9500
C13 C14 1.389(4)
C13 C18 1.394(4)
C14 C15 1.373(5)
C14 H14 0.9500
C15 C16 1.366(5)
C15 H15 0.9500
C16 C17 1.376(5)
C16 H16 0.9500
C17 C18 1.393(4)
C17 H17 0.9500
C18 H18 0.9500
C19 C20 1.375(4)
C19 C24 1.382(4)
C20 C21 1.391(4)
C20 H20 0.9500
C21 C22 1.381(5)
C21 H21 0.9500
C22 C23 1.358(5)
C22 H22 0.9500
C23 C24 1.380(4)
C23 H23 0.9500
C24 H24 0.9500
C25 C30 1.391(4)
C25 C26 1.391(4)
C26 C27 1.384(5)
C26 H26 0.9500
C27 C28 1.381(5)
C27 H27 0.9500
C28 C29 1.368(5)
C28 H28 0.9500
C29 C30 1.394(4)
C29 H29 0.9500
C30 H30 0.9500
C31 C36 1.389(4)
C31 C32 1.390(4)
C32 C33 1.377(4)
C32 H32 0.9500
C33 C34 1.384(5)
C33 H33 0.9500
C34 C35 1.361(5)
C34 H34 0.9500
C35 C36 1.383(4)
C35 H35 0.9500
C36 H36 0.9500
C37 C38 1.377(4)
C37 C42 1.378(4)
C38 C39 1.398(4)
C38 H38 0.9500
C39 C40 1.349(5)
C39 H39 0.9500
C40 C41 1.365(4)
C40 H40 0.9500
C41 C42 1.397(4)
C41 H41 0.9500
C42 H42 0.9500
C43 C44 1.499(4)
C43 H43A 0.9900
C43 H43B 0.9900
C44 C45 1.540(4)
C44 H44A 0.9900
C44 H44B 0.9900
C45 C46 1.511(4)
C45 H45A 0.9900
C45 H45B 0.9900
C46 H46A 0.9900
C46 H46B 0.9900
